data_4329253
loop_
_publ_author_name
'Benjamin Lyhs'
'Dieter Bl\"aser'
'Christoph W\"olper'
'Stephan Schulz'
'Georg Jansen'

_publ_contact_author
;
         Prof. Dr. Schulz, Stephan
         Fachbereich Chemie der
         Universit\"at Duisburg-Essen
         Campus Essen, Universit\"atsstr. 7
         D-45141 Essen, Germany
;
_publ_contact_author_email stephan.schulz@.uni-due.de
_publ_contact_author_fax '++49 (0)201 183 3830'
_publ_contact_author_phone '++49 (0)201 183 4635'
_publ_section_title
;
 First Structural Characterization of Neutral, Base-Stabilized Group
 15-Pentaazides: Single Crystal X-ray Structures of dmap-As(N3)5 and
 dmap-Sb(N3)5
;
_journal_name_full 'Inorganic Chemistry'
_journal_page_first 5897
_journal_page_last 5902
_journal_paper_doi 10.1021/ic300523k
_journal_volume 51
_journal_year 2012
_chemical_formula_moiety 'C7 H10 As N17'
_chemical_formula_sum 'C7 H10 As N17'
_chemical_formula_weight 407.24
_chemical_name_systematic
; 
 ? 
;
_space_group_IT_number 61
_symmetry_cell_setting orthorhombic
_symmetry_space_group_name_Hall '-P 2ac 2ab'
_symmetry_space_group_name_H-M 'P b c a'
_atom_sites_solution_hydrogens geom
_atom_sites_solution_primary direct
_atom_sites_solution_secondary difmap
_audit_creation_method SHELXL-97
_cell_angle_alpha 90.00
_cell_angle_beta 90.00
_cell_angle_gamma 90.00
_cell_formula_units_Z 8
_cell_length_a 17.9789(5)
_cell_length_b 7.8016(2)
_cell_length_c 22.2904(6)
_cell_measurement_reflns_used 41357
_cell_measurement_temperature 100(1)
_cell_measurement_theta_max 30.41
_cell_measurement_theta_min 2.15
_cell_volume 3126.54(15)
_computing_cell_refinement 'BRUKER D8 KAPPA APEX 2 Vers. 3.0-2009'
_computing_data_collection 'BRUKER D8 KAPPA APEX 2 Vers. 3.0-2009'
_computing_data_reduction 'BRUKER D8 KAPPA APEX 2 Vers. 3.0-2009'
_computing_molecular_graphics 'BRUKER AXS SHELXTL (c) 2008 / Vers. 2008/4'
_computing_publication_material 'BRUKER AXS SHELXTL (c) 2008 / Vers. 2008/4'
_computing_structure_refinement 'BRUKER AXS SHELXTL (c) 2008 / Vers. 2008/4'
_computing_structure_solution 'BRUKER D8 KAPPA APEX 2 Vers. 3.0-2009'
_diffrn_ambient_temperature 100(1)
_diffrn_detector_area_resol_mean 512
_diffrn_measured_fraction_theta_full 0.993
_diffrn_measured_fraction_theta_max 0.993
_diffrn_measurement_device_type
; 
 Bruker D8 KAPPA series II with APEX II area detector system
;
_diffrn_measurement_method
;
 Data collection strategy APEX 2/COSMO
;
_diffrn_radiation_monochromator 'Triumph Goebel mirror'
_diffrn_radiation_source 'fine-focus sealed tube'
_diffrn_radiation_type MoK\a
_diffrn_radiation_wavelength 0.71073
_diffrn_reflns_av_R_equivalents 0.0428
_diffrn_reflns_av_sigmaI/netI 0.0194
_diffrn_reflns_limit_h_max 24
_diffrn_reflns_limit_h_min -25
_diffrn_reflns_limit_k_max 10
_diffrn_reflns_limit_k_min -11
_diffrn_reflns_limit_l_max 31
_diffrn_reflns_limit_l_min -31
_diffrn_reflns_number 86329
_diffrn_reflns_theta_full 30.50
_diffrn_reflns_theta_max 30.50
_diffrn_reflns_theta_min 1.83
_exptl_absorpt_coefficient_mu 2.211
_exptl_absorpt_correction_T_max 0.75
_exptl_absorpt_correction_T_min 0.43
_exptl_absorpt_correction_type multi-scan
_exptl_absorpt_process_details
; 
 BRUKER AXS SMART APEX 2 Vers. 3.0-2009
 R.H. Blessing, Acta Cryst. (1995) A51 33-38 
;
_exptl_crystal_colour yellow
_exptl_crystal_density_diffrn 1.730
_exptl_crystal_description plate
_exptl_crystal_F_000 1632
_exptl_crystal_size_max 0.45
_exptl_crystal_size_mid 0.38
_exptl_crystal_size_min 0.12
_refine_diff_density_max 0.527
_refine_diff_density_min -0.424
_refine_diff_density_rms 0.074
_refine_ls_extinction_method none
_refine_ls_goodness_of_fit_ref 1.092
_refine_ls_hydrogen_treatment constr
_refine_ls_matrix_type full
_refine_ls_number_parameters 226
_refine_ls_number_reflns 4732
_refine_ls_number_restraints 0
_refine_ls_restrained_S_all 1.092
_refine_ls_R_factor_all 0.0392
_refine_ls_R_factor_gt 0.0273
_refine_ls_shift/su_max 0.002
_refine_ls_shift/su_mean 0.000
_refine_ls_structure_factor_coef Fsqd
_refine_ls_weighting_details 'calc w=1/[\s^2^(Fo^2^)+(0.0200P)^2^+2.7773P] where P=(Fo^2^+2Fc^2^)/3'
_refine_ls_weighting_scheme calc
_refine_ls_wR_factor_gt 0.0537
_refine_ls_wR_factor_ref 0.0583
_reflns_number_gt 4009
_reflns_number_total 4732
_reflns_threshold_expression >2sigma(I)
_cod_data_source_file ic300523k_si_002_1.cif
_cod_data_source_block ben_137m
_cod_database_code 4329253

loop_
_symmetry_equiv_pos_as_xyz
'x, y, z'
'-x+1/2, -y, z+1/2'
'-x, y+1/2, -z+1/2'
'x+1/2, -y+1/2, -z'
'-x, -y, -z'
'x-1/2, y, -z-1/2'
'x, -y-1/2, z-1/2'
'-x-1/2, y-1/2, z'

loop_
_atom_site_label
_atom_site_type_symbol
_atom_site_fract_x
_atom_site_fract_y
_atom_site_fract_z
_atom_site_U_iso_or_equiv
_atom_site_adp_type
_atom_site_occupancy
_atom_site_symmetry_multiplicity
_atom_site_calc_flag
_atom_site_refinement_flags
As1 As 0.093030(8) 0.024135(19) 0.356648(6) 0.01116(4) Uani 1 1 d .
N1 N 0.13816(7) 0.24156(17) 0.37478(6) 0.0160(2) Uani 1 1 d .
N2 N 0.09420(7) 0.34520(16) 0.39694(6) 0.0147(2) Uani 1 1 d .
N3 N 0.05737(8) 0.44701(18) 0.41749(7) 0.0211(3) Uani 1 1 d .
N4 N 0.04826(7) -0.19416(16) 0.33799(6) 0.0157(2) Uani 1 1 d .
N5 N 0.08784(7) -0.29840(17) 0.31173(6) 0.0160(2) Uani 1 1 d .
N6 N 0.11985(8) -0.40177(19) 0.28706(7) 0.0247(3) Uani 1 1 d .
N7 N 0.05590(8) 0.00960(17) 0.43796(6) 0.0179(3) Uani 1 1 d .
N8 N 0.07449(7) -0.11722(17) 0.46702(6) 0.0148(2) Uani 1 1 d .
N9 N 0.08921(9) -0.2282(2) 0.49733(7) 0.0271(3) Uani 1 1 d .
N10 N 0.18641(7) -0.09005(18) 0.37085(6) 0.0161(3) Uani 1 1 d .
N11 N 0.22454(7) -0.03129(18) 0.41154(6) 0.0175(3) Uani 1 1 d .
N12 N 0.26273(9) 0.0147(2) 0.44849(7) 0.0307(4) Uani 1 1 d .
N13 N 0.00330(7) 0.13903(16) 0.33228(6) 0.0146(2) Uani 1 1 d .
N14 N -0.05505(7) 0.07653(17) 0.35103(6) 0.0154(2) Uani 1 1 d .
N15 N -0.11120(8) 0.0277(2) 0.36571(8) 0.0271(3) Uani 1 1 d .
N16 N 0.12610(7) 0.05353(16) 0.27233(6) 0.0131(2) Uani 1 1 d .
N17 N 0.17629(7) 0.18426(17) 0.09668(6) 0.0146(2) Uani 1 1 d .
C1 C 0.19173(8) 0.1306(2) 0.25881(7) 0.0159(3) Uani 1 1 d .
H1 H 0.2252 0.1571 0.2905 0.019 Uiso 1 1 d R
C2 C 0.21143(8) 0.1713(2) 0.20156(7) 0.0162(3) Uani 1 1 d .
H2 H 0.2582 0.2235 0.1940 0.019 Uiso 1 1 d R
C3 C 0.16238(8) 0.13619(19) 0.15318(6) 0.0131(3) Uani 1 1 d .
C4 C 0.09649(8) 0.04543(19) 0.16808(7) 0.0140(3) Uani 1 1 d .
H4 H 0.0635 0.0098 0.1372 0.017 Uiso 1 1 d R
C5 C 0.08027(8) 0.00923(19) 0.22637(7) 0.0138(3) Uani 1 1 d .
H5 H 0.0353 -0.0492 0.2353 0.017 Uiso 1 1 d R
C6 C 0.24354(9) 0.2775(2) 0.08047(7) 0.0196(3) Uani 1 1 d .
H6A H 0.2373 0.3991 0.0903 0.029 Uiso 1 1 d R
H6B H 0.2527 0.2651 0.0373 0.029 Uiso 1 1 d R
H6C H 0.2859 0.2309 0.1029 0.029 Uiso 1 1 d R
C7 C 0.11900(9) 0.1662(2) 0.05031(7) 0.0193(3) Uani 1 1 d .
H7A H 0.1136 0.0450 0.0396 0.029 Uiso 1 1 d R
H7B H 0.1335 0.2318 0.0147 0.029 Uiso 1 1 d R
H7C H 0.0715 0.2097 0.0656 0.029 Uiso 1 1 d R

loop_
_atom_site_aniso_label
_atom_site_aniso_U_11
_atom_site_aniso_U_22
_atom_site_aniso_U_33
_atom_site_aniso_U_23
_atom_site_aniso_U_13
_atom_site_aniso_U_12
As1 0.00943(7) 0.01250(7) 0.01154(7) 0.00132(5) -0.00028(5) 0.00093(5)
N1 0.0122(5) 0.0152(6) 0.0208(6) -0.0016(5) -0.0010(5) -0.0002(5)
N2 0.0150(6) 0.0154(6) 0.0137(6) 0.0019(5) -0.0047(5) -0.0018(5)
N3 0.0209(7) 0.0187(7) 0.0236(7) -0.0024(5) -0.0034(6) 0.0048(5)
N4 0.0139(6) 0.0136(6) 0.0195(6) 0.0002(5) 0.0029(5) -0.0006(5)
N5 0.0156(6) 0.0160(6) 0.0164(6) 0.0028(5) -0.0009(5) -0.0033(5)
N6 0.0255(7) 0.0211(7) 0.0276(8) -0.0043(6) 0.0041(6) 0.0013(6)
N7 0.0212(6) 0.0185(6) 0.0141(6) 0.0030(5) 0.0041(5) 0.0066(5)
N8 0.0147(6) 0.0173(6) 0.0125(6) -0.0013(5) 0.0018(5) 0.0006(5)
N9 0.0371(8) 0.0236(7) 0.0204(7) 0.0056(6) 0.0037(6) 0.0086(6)
N10 0.0147(6) 0.0193(6) 0.0143(6) -0.0026(5) -0.0034(5) 0.0053(5)
N11 0.0144(6) 0.0213(6) 0.0168(6) -0.0013(5) 0.0000(5) 0.0072(5)
N12 0.0239(8) 0.0397(9) 0.0287(8) -0.0146(7) -0.0121(6) 0.0136(7)
N13 0.0095(5) 0.0156(6) 0.0186(6) 0.0048(5) -0.0006(5) 0.0007(4)
N14 0.0127(6) 0.0145(6) 0.0188(6) 0.0018(5) -0.0002(5) 0.0022(5)
N15 0.0150(6) 0.0265(8) 0.0396(9) 0.0073(7) 0.0061(6) 0.0003(5)
N16 0.0093(5) 0.0179(6) 0.0122(6) 0.0026(5) -0.0005(4) -0.0017(4)
N17 0.0153(6) 0.0154(6) 0.0132(6) 0.0004(5) 0.0003(5) -0.0005(5)
C1 0.0098(6) 0.0222(7) 0.0159(7) 0.0007(6) -0.0024(5) -0.0025(5)
C2 0.0102(7) 0.0218(7) 0.0166(7) 0.0012(6) 0.0003(5) -0.0034(5)
C3 0.0135(6) 0.0124(6) 0.0135(7) -0.0003(5) 0.0011(5) 0.0023(5)
C4 0.0132(6) 0.0153(7) 0.0134(6) -0.0005(5) -0.0025(5) -0.0003(5)
C5 0.0111(6) 0.0154(7) 0.0149(7) 0.0000(5) -0.0020(5) -0.0014(5)
C6 0.0184(7) 0.0213(7) 0.0191(7) 0.0038(6) 0.0040(6) -0.0017(6)
C7 0.0237(8) 0.0221(8) 0.0122(7) 0.0001(6) -0.0022(6) -0.0013(6)

loop_
_atom_type_symbol
_atom_type_description
_atom_type_scat_dispersion_real
_atom_type_scat_dispersion_imag
_atom_type_scat_source
C C 0.0033 0.0016 'International Tables Vol C Tables 4.2.6.8 and 6.1.1.4'
H H 0.0000 0.0000 'International Tables Vol C Tables 4.2.6.8 and 6.1.1.4'
N N 0.0061 0.0033 'International Tables Vol C Tables 4.2.6.8 and 6.1.1.4'
As As 0.0499 2.0058 'International Tables Vol C Tables 4.2.6.8 and 6.1.1.4'

loop_
_geom_angle_atom_site_label_1
_geom_angle_atom_site_label_2
_geom_angle_atom_site_label_3
_geom_angle
N1 As1 N13 90.12(5)
N1 As1 N10 90.32(6)
N13 As1 N10 172.97(5)
N1 As1 N4 179.59(6)
N13 As1 N4 90.03(5)
N10 As1 N4 89.48(6)
N1 As1 N7 90.02(6)
N13 As1 N7 90.14(6)
N10 As1 N7 96.87(6)
N4 As1 N7 90.36(6)
N1 As1 N16 88.33(6)
N13 As1 N16 85.98(5)
N10 As1 N16 87.02(5)
N4 As1 N16 91.31(5)
N7 As1 N16 175.78(5)
N2 N1 As1 113.07(10)
N3 N2 N1 175.85(15)
N5 N4 As1 116.44(10)
N6 N5 N4 174.98(16)
N8 N7 As1 116.56(10)
N9 N8 N7 174.89(16)
N11 N10 As1 115.84(10)
N12 N11 N10 175.70(16)
N14 N13 As1 115.76(10)
N15 N14 N13 174.97(16)
C1 N16 C5 118.16(13)
C1 N16 As1 121.43(10)
C5 N16 As1 120.19(10)
C3 N17 C6 121.92(13)
C3 N17 C7 120.37(13)
C6 N17 C7 117.15(12)
N16 C1 C2 122.47(14)
C1 C2 C3 120.35(13)
N17 C3 C4 121.07(13)
N17 C3 C2 123.03(13)
C4 C3 C2 115.90(13)
C5 C4 C3 120.37(13)
N16 C5 C4 122.46(13)

loop_
_geom_bond_atom_site_label_1
_geom_bond_atom_site_label_2
_geom_bond_distance
As1 N1 1.9233(13)
As1 N13 1.9238(12)
As1 N10 1.9268(13)
As1 N4 1.9291(13)
As1 N7 1.9348(13)
As1 N16 1.9846(12)
N1 N2 1.2338(18)
N2 N3 1.1310(19)
N4 N5 1.2290(18)
N5 N6 1.1331(19)
N7 N8 1.2290(18)
N8 N9 1.1297(19)
N10 N11 1.2258(18)
N11 N12 1.131(2)
N13 N14 1.2302(17)
N14 N15 1.1273(19)
N16 C1 1.3584(18)
N16 C5 1.3593(19)
N17 C3 1.3377(18)
N17 C6 1.4564(19)
N17 C7 1.466(2)
C1 C2 1.362(2)
C2 C3 1.420(2)
C3 C4 1.420(2)
C4 C5 1.361(2)
